data_4349180
loop_
_publ_author_name
'Hupf, Emanuel'
'Kather, Ralf'
'Vogt, Matthias'
'Lork, Enno'
'Mebs, Stefan'
'Beckmann, Jens'

_publ_section_title
;
 Role of Dispersion in Metallophilic Hg&#x00B7;&#x00B7;&#x00B7;M
 Interactions (M = Cu, Ag, Au) within Coinage Metal Complexes of
 Bis(6-diphenylphosphinoacenaphth-5-yl)mercury.
;
_journal_issue 21
_journal_name_full 'Inorganic chemistry'
_journal_page_first 11513
_journal_page_last 11521
_journal_paper_doi 10.1021/acs.inorgchem.6b02056
_journal_volume 55
_journal_year 2016
_chemical_formula_sum 'C52 H43 B Cl4 Cu F4 Hg N P2'
_chemical_formula_weight 1236.55
_space_group_IT_number 2
_space_group_name_Hall '-P 1'
_space_group_name_H-M_alt 'P -1'
_symmetry_cell_setting triclinic
_symmetry_space_group_name_H-M 'P -1'
_atom_sites_solution_hydrogens geom
_atom_sites_solution_primary direct
_atom_sites_solution_secondary difmap
_audit_creation_method SHELXL-97
_cell_angle_alpha 101.3760(10)
_cell_angle_beta 99.3160(10)
_cell_angle_gamma 92.8730(10)
_cell_formula_units_Z 2
_cell_length_a 12.2731(4)
_cell_length_b 12.8124(4)
_cell_length_c 16.1601(5)
_cell_measurement_reflns_used 9185
_cell_measurement_temperature 100
_cell_measurement_theta_max 42.26
_cell_measurement_theta_min 2.44
_cell_volume 2449.50(13)
_computing_cell_refinement 'Bruker SAINT'
_computing_data_collection 'Bruker APEX2'
_computing_data_reduction 'Bruker SAINT'
_computing_molecular_graphics Diamond
_computing_publication_material WinGX
_computing_structure_refinement 'SHELXL-2013 (Sheldrick 2013)'
_computing_structure_solution 'SHELXS-97 (Sheldrick 2008)'
_diffrn_ambient_temperature 100
_diffrn_measured_fraction_theta_full 0.998
_diffrn_measured_fraction_theta_max 0.998
_diffrn_measurement_device_type 'Bruker Venture D8'
_diffrn_measurement_method '2\q/\w scans'
_diffrn_radiation_monochromator graphite
_diffrn_radiation_source 'fine-focus sealed tube'
_diffrn_radiation_type MoK\a
_diffrn_radiation_wavelength 0.71073
_diffrn_reflns_av_R_equivalents 0.0484
_diffrn_reflns_av_sigmaI/netI 0.0441
_diffrn_reflns_limit_h_max 23
_diffrn_reflns_limit_h_min -23
_diffrn_reflns_limit_k_max 23
_diffrn_reflns_limit_k_min -24
_diffrn_reflns_limit_l_max 30
_diffrn_reflns_limit_l_min -30
_diffrn_reflns_number 214027
_diffrn_reflns_theta_full 42.64
_diffrn_reflns_theta_max 42.64
_diffrn_reflns_theta_min 2.24
_exptl_absorpt_coefficient_mu 3.900
_exptl_absorpt_correction_T_max 0.7484
_exptl_absorpt_correction_T_min 0.6279
_exptl_absorpt_correction_type empirical
_exptl_absorpt_process_details 'SADABS (Bruker, 2000)'
_exptl_crystal_colour colourless
_exptl_crystal_density_diffrn 1.677
_exptl_crystal_density_method 'not measured'
_exptl_crystal_description block
_exptl_crystal_F_000 1220
_exptl_crystal_size_max 0.05
_exptl_crystal_size_mid 0.05
_exptl_crystal_size_min 0.04
_refine_diff_density_max 2.384
_refine_diff_density_min -1.817
_refine_diff_density_rms 0.170
_refine_ls_extinction_method none
_refine_ls_goodness_of_fit_ref 1.055
_refine_ls_hydrogen_treatment constr
_refine_ls_matrix_type full
_refine_ls_number_parameters 614
_refine_ls_number_reflns 35472
_refine_ls_number_restraints 0
_refine_ls_restrained_S_all 1.055
_refine_ls_R_factor_all 0.0480
_refine_ls_R_factor_gt 0.0328
_refine_ls_shift/su_max 0.001
_refine_ls_shift/su_mean 0.000
_refine_ls_structure_factor_coef Fsqd
_refine_ls_weighting_details 'calc w=1/[\s^2^(Fo^2^)+(0.0342P)^2^+0.7294P] where P=(Fo^2^+2Fc^2^)/3'
_refine_ls_weighting_scheme calc
_refine_ls_wR_factor_gt 0.0671
_refine_ls_wR_factor_ref 0.0711
_reflns_number_gt 29831
_reflns_number_total 35472
_reflns_threshold_expression >2sigma(I)
_cod_data_source_file ic6b02056_si_002.cif
_cod_data_source_block shelxl
_cod_depositor_comments
;
The following automatic conversions were performed:

data item '_symmetry_cell_setting' value 'Triclinic' was changed to
'triclinic' in accordance with the
/home/saulius/struct/COD-crude-data/automatic-downloads/DataCite-retrospective/ACS/depositions/lib/dictionaries/cif_core.dic
dictionary named 'cif_core.dic' version 2.4.2 last updated on
2011-04-26.

Automatic conversion script
Id: cif_fix_values 6909 2019-04-08 15:41:33Z antanas 
;
_cod_original_sg_symbol_H-M P-1
_cod_database_code 4349180

loop_
_symmetry_equiv_pos_as_xyz
'x, y, z'
'-x, -y, -z'

loop_
_atom_site_label
_atom_site_type_symbol
_atom_site_fract_x
_atom_site_fract_y
_atom_site_fract_z
_atom_site_U_iso_or_equiv
_atom_site_adp_type
_atom_site_occupancy
_atom_site_symmetry_multiplicity
_atom_site_calc_flag
_atom_site_refinement_flags
_atom_site_disorder_assembly
_atom_site_disorder_group
C1 C 0.33723(15) 0.92315(12) 0.29730(10) 0.0201(3) Uani 1 1 d . . .
H1A H 0.3523 0.9710 0.2601 0.024 Uiso 1 1 calc R . .
H1B H 0.3719 0.9554 0.3557 0.024 Uiso 1 1 calc R . .
C2 C 0.21053(16) 0.89945(13) 0.29100(12) 0.0239(3) Uani 1 1 d . . .
H2A H 0.1908 0.9086 0.3476 0.029 Uiso 1 1 calc R . .
H2B H 0.1695 0.9464 0.2595 0.029 Uiso 1 1 calc R . .
C3 C 0.66306(12) 0.03857(11) -0.04002(9) 0.0153(2) Uani 1 1 d . . .
H3A H 0.7350 0.0586 -0.0525 0.018 Uiso 1 1 calc R . .
H3B H 0.6186 -0.0050 -0.0915 0.018 Uiso 1 1 calc R . .
C4 C 0.67570(12) -0.02267(11) 0.03456(9) 0.0154(2) Uani 1 1 d . . .
H4A H 0.6382 -0.0939 0.0158 0.018 Uiso 1 1 calc R . .
H4B H 0.7533 -0.0284 0.0559 0.018 Uiso 1 1 calc R . .
C5 C 0.21767(14) 0.51932(14) 0.39631(11) 0.0212(3) Uani 1 1 d . B .
C6 C 0.1605(2) 0.58751(19) 0.45580(14) 0.0373(5) Uani 1 1 d . . .
H6A H 0.1524 0.6549 0.4390 0.056 Uiso 1 1 calc R . .
H6B H 0.2029 0.5990 0.5127 0.056 Uiso 1 1 calc R . .
H6C H 0.0887 0.5535 0.4548 0.056 Uiso 1 1 calc R . .
C7 C 0.03658(15) 0.07815(14) 0.14527(12) 0.0255(3) Uani 1 1 d . . .
H7A H -0.0074 0.1190 0.1098 0.031 Uiso 1 1 calc R . .
H7B H 0.0129 0.0898 0.2006 0.031 Uiso 1 1 calc R . .
C8 C -0.1187(2) -0.01820(19) 0.40478(15) 0.0391(5) Uani 1 1 d . . .
H8A H -0.1036 -0.0722 0.4385 0.047 Uiso 1 1 calc R A 1
H8B H -0.0595 0.0386 0.4245 0.047 Uiso 1 1 calc R A 1
C10 C 0.40738(11) 0.59838(10) 0.19905(8) 0.01101(19) Uani 1 1 d . B .
C11 C 0.49618(12) 0.67479(11) 0.23524(9) 0.0137(2) Uani 1 1 d . . .
H11 H 0.5676 0.6532 0.2370 0.016 Uiso 1 1 calc R . .
C12 C 0.48387(12) 0.78333(11) 0.26940(9) 0.0154(2) Uani 1 1 d . . .
H12 H 0.5456 0.8317 0.2918 0.018 Uiso 1 1 calc R . .
C13 C 0.37924(13) 0.81548(11) 0.26879(8) 0.0145(2) Uani 1 1 d . . .
C14 C 0.28802(12) 0.73863(10) 0.23540(8) 0.0129(2) Uani 1 1 d . . .
C15 C 0.18677(13) 0.78377(12) 0.24334(10) 0.0172(2) Uani 1 1 d . . .
C16 C 0.08936(13) 0.72060(12) 0.21230(11) 0.0203(3) Uani 1 1 d . . .
H16 H 0.0214 0.7487 0.2154 0.024 Uiso 1 1 calc R . .
C17 C 0.09513(12) 0.61130(12) 0.17541(10) 0.0161(2) Uani 1 1 d . . .
H17 H 0.0293 0.5683 0.1544 0.019 Uiso 1 1 calc R . .
C18 C 0.19435(11) 0.56556(10) 0.16918(8) 0.01157(19) Uani 1 1 d . B .
C19 C 0.29763(11) 0.63048(10) 0.19948(8) 0.01059(19) Uani 1 1 d . . .
C20 C 0.05271(11) 0.36645(11) 0.12802(9) 0.0126(2) Uani 1 1 d . B .
C21 C -0.01913(12) 0.33646(12) 0.04949(10) 0.0163(2) Uani 1 1 d . . .
H21 H 0.0038 0.3470 -0.0006 0.020 Uiso 1 1 calc R . .
C22 C -0.12554(12) 0.29069(13) 0.04649(11) 0.0207(3) Uani 1 1 d . . .
H22 H -0.1730 0.2690 -0.0059 0.025 Uiso 1 1 calc R . .
C23 C -0.16086(13) 0.27737(13) 0.12097(12) 0.0227(3) Uani 1 1 d . . .
H23 H -0.2326 0.2485 0.1187 0.027 Uiso 1 1 calc R . .
C24 C -0.08935(13) 0.30709(13) 0.19934(11) 0.0211(3) Uani 1 1 d . . .
H24 H -0.1132 0.2977 0.2494 0.025 Uiso 1 1 calc R . .
C25 C 0.01756(12) 0.35072(12) 0.20293(10) 0.0159(2) Uani 1 1 d . . .
H25 H 0.0657 0.3695 0.2552 0.019 Uiso 1 1 calc R . .
C30 C 0.21864(11) 0.39421(11) 0.02709(8) 0.0118(2) Uani 1 1 d . B .
C31 C 0.21766(13) 0.28784(12) -0.01569(9) 0.0166(2) Uani 1 1 d . . .
H31 H 0.2102 0.2330 0.0136 0.020 Uiso 1 1 calc R . .
C32 C 0.22776(14) 0.26384(13) -0.10147(10) 0.0195(3) Uani 1 1 d . . .
H32 H 0.2259 0.1930 -0.1298 0.023 Uiso 1 1 calc R . .
C33 C 0.24076(13) 0.34588(14) -0.14535(10) 0.0190(3) Uani 1 1 d . . .
H33 H 0.2459 0.3298 -0.2032 0.023 Uiso 1 1 calc R . .
C34 C 0.24596(14) 0.45154(13) -0.10234(10) 0.0206(3) Uani 1 1 d . . .
H34 H 0.2569 0.5063 -0.1310 0.025 Uiso 1 1 calc R . .
C35 C 0.23487(13) 0.47584(12) -0.01630(9) 0.0164(2) Uani 1 1 d . . .
H35 H 0.2383 0.5468 0.0122 0.020 Uiso 1 1 calc R . .
C40 C 0.51220(10) 0.30889(10) 0.08769(8) 0.01002(18) Uani 1 1 d . B .
C41 C 0.53219(11) 0.30651(11) 0.00500(8) 0.0131(2) Uani 1 1 d . . .
H41 H 0.5137 0.3644 -0.0197 0.016 Uiso 1 1 calc R . .
C42 C 0.57872(12) 0.22177(12) -0.04389(9) 0.0145(2) Uani 1 1 d . . .
H42 H 0.5904 0.2241 -0.0990 0.017 Uiso 1 1 calc R . .
C43 C 0.60610(10) 0.13634(11) -0.00812(8) 0.0118(2) Uani 1 1 d . . .
C44 C 0.58431(10) 0.13511(10) 0.07500(8) 0.01013(18) Uani 1 1 d . . .
C45 C 0.62246(11) 0.04366(10) 0.10304(9) 0.0126(2) Uani 1 1 d . . .
C46 C 0.60939(13) 0.03073(11) 0.18298(9) 0.0159(2) Uani 1 1 d . . .
H46 H 0.6326 -0.0292 0.2030 0.019 Uiso 1 1 calc R . .
C47 C 0.55977(12) 0.11044(11) 0.23440(9) 0.0147(2) Uani 1 1 d . . .
H47 H 0.5499 0.1006 0.2883 0.018 Uiso 1 1 calc R . .
C48 C 0.52496(11) 0.20256(10) 0.20914(8) 0.01091(19) Uani 1 1 d . B .
C49 C 0.53744(10) 0.21847(10) 0.12509(8) 0.00926(18) Uani 1 1 d . . .
C50 C 0.45478(13) 0.24022(11) 0.37464(8) 0.0150(2) Uani 1 1 d . B .
C51 C 0.34979(14) 0.20330(12) 0.38404(9) 0.0179(3) Uani 1 1 d . . .
H51 H 0.2877 0.2119 0.3453 0.021 Uiso 1 1 calc R . .
C52 C 0.33821(17) 0.15336(13) 0.45187(10) 0.0247(3) Uani 1 1 d . . .
H52 H 0.2683 0.1283 0.4584 0.030 Uiso 1 1 calc R . .
C53 C 0.4312(2) 0.14111(14) 0.50960(11) 0.0290(4) Uani 1 1 d . . .
H53 H 0.4234 0.1067 0.5541 0.035 Uiso 1 1 calc R . .
C54 C 0.53529(19) 0.17975(16) 0.50139(11) 0.0306(4) Uani 1 1 d . . .
H54 H 0.5970 0.1727 0.5411 0.037 Uiso 1 1 calc R . .
C55 C 0.54782(15) 0.22913(15) 0.43397(10) 0.0230(3) Uani 1 1 d . . .
H55 H 0.6179 0.2548 0.4282 0.028 Uiso 1 1 calc R . .
C60 C 0.57881(11) 0.40716(11) 0.32736(8) 0.0131(2) Uani 1 1 d . B .
C61 C 0.67952(13) 0.40921(13) 0.29832(10) 0.0202(3) Uani 1 1 d . . .
H61 H 0.6940 0.3531 0.2566 0.024 Uiso 1 1 calc R . .
C62 C 0.75896(16) 0.49588(16) 0.33204(12) 0.0285(4) Uani 1 1 d . . .
H62 H 0.8257 0.4976 0.3118 0.034 Uiso 1 1 calc R . .
C63 C 0.73890(16) 0.57881(15) 0.39515(12) 0.0273(3) Uani 1 1 d . . .
H63 H 0.7921 0.6359 0.4179 0.033 Uiso 1 1 calc R . .
C64 C 0.63885(16) 0.57634(14) 0.42437(11) 0.0253(3) Uani 1 1 d . . .
H64 H 0.6254 0.6318 0.4672 0.030 Uiso 1 1 calc R . .
C65 C 0.55883(14) 0.49218(13) 0.39051(10) 0.0199(3) Uani 1 1 d . . .
H65 H 0.4914 0.4921 0.4098 0.024 Uiso 1 1 calc R . .
B1 B 0.0248(2) 0.2459(2) 0.41494(16) 0.0356(5) Uani 1 1 d . . .
F1 F -0.08960(15) 0.24253(17) 0.39386(12) 0.0609(5) Uani 1 1 d . . .
F2 F 0.0657(3) 0.3488(2) 0.42166(15) 0.1132(12) Uani 1 1 d . . .
F3 F 0.0615(2) 0.1795(2) 0.35229(12) 0.0895(8) Uani 1 1 d . . .
F4 F 0.05308(15) 0.21445(14) 0.49226(10) 0.0551(4) Uani 1 1 d . . .
P1 P 0.19493(3) 0.42128(3) 0.13738(2) 0.00961(5) Uani 1 1 d . . .
P2 P 0.46704(3) 0.30134(3) 0.28382(2) 0.01043(5) Uani 1 1 d . . .
Cu1 Cu 0.31111(3) 0.37897(2) 0.24729(2) 0.01009(4) Uani 0.90 1 d P B 1
Hg1 Hg 0.453482(4) 0.449015(4) 0.145864(3) 0.00941(1) Uani 1 1 d . . .
Cl1 Cl 0.17839(4) 0.12403(3) 0.15944(3) 0.02443(7) Uani 1 1 d . . .
Cl2 Cl 0.01311(4) -0.05954(4) 0.09651(3) 0.03132(9) Uani 1 1 d . . .
Cl3 Cl -0.24479(7) 0.03392(7) 0.42305(6) 0.0654(2) Uani 1 1 d . C .
Cl4 Cl -0.11795(12) -0.07605(12) 0.29444(7) 0.0715(4) Uani 0.75 1 d P C 1
N1 N 0.26132(12) 0.46658(12) 0.34902(9) 0.0205(2) Uani 1 1 d . . .
Cl4' Cl -0.1781(3) -0.1253(2) 0.3205(2) 0.0616(9) Uani 0.25 1 d P C -1
Cu1' Cu 0.3073(6) 0.3612(6) 0.2386(4) 0.070(2) Uani 0.10 1 d P B -1

loop_
_atom_site_aniso_label
_atom_site_aniso_U_11
_atom_site_aniso_U_22
_atom_site_aniso_U_33
_atom_site_aniso_U_23
_atom_site_aniso_U_13
_atom_site_aniso_U_12
C1 0.0296(8) 0.0090(5) 0.0195(6) -0.0001(4) 0.0013(5) 0.0026(5)
C2 0.0305(8) 0.0118(6) 0.0277(8) -0.0009(5) 0.0046(6) 0.0076(5)
C3 0.0144(5) 0.0149(6) 0.0154(5) -0.0020(4) 0.0051(4) 0.0022(4)
C4 0.0137(5) 0.0131(5) 0.0179(6) -0.0013(4) 0.0030(4) 0.0043(4)
C5 0.0213(7) 0.0228(7) 0.0191(6) 0.0012(5) 0.0060(5) 0.0029(5)
C6 0.0425(12) 0.0373(11) 0.0325(10) -0.0042(8) 0.0193(9) 0.0119(9)
C7 0.0251(8) 0.0216(7) 0.0289(8) 0.0006(6) 0.0061(6) 0.0072(6)
C8 0.0424(12) 0.0331(11) 0.0354(11) 0.0031(8) -0.0059(9) 0.0008(9)
C10 0.0129(5) 0.0095(5) 0.0108(5) 0.0023(4) 0.0021(4) 0.0016(4)
C11 0.0140(5) 0.0130(5) 0.0129(5) 0.0016(4) 0.0008(4) -0.0011(4)
C12 0.0186(6) 0.0129(5) 0.0124(5) 0.0014(4) -0.0007(4) -0.0036(4)
C13 0.0230(6) 0.0090(5) 0.0099(5) 0.0007(4) 0.0007(4) 0.0001(4)
C14 0.0176(5) 0.0093(5) 0.0114(5) 0.0015(4) 0.0022(4) 0.0023(4)
C15 0.0210(6) 0.0125(5) 0.0183(6) 0.0021(4) 0.0044(5) 0.0064(5)
C16 0.0183(6) 0.0150(6) 0.0277(7) 0.0027(5) 0.0046(5) 0.0082(5)
C17 0.0130(5) 0.0132(5) 0.0218(6) 0.0030(5) 0.0023(5) 0.0038(4)
C18 0.0122(5) 0.0089(5) 0.0135(5) 0.0018(4) 0.0021(4) 0.0021(4)
C19 0.0125(5) 0.0083(4) 0.0108(5) 0.0015(4) 0.0019(4) 0.0016(4)
C20 0.0096(5) 0.0102(5) 0.0170(5) 0.0013(4) 0.0014(4) 0.0002(4)
C21 0.0122(5) 0.0158(6) 0.0191(6) 0.0021(5) -0.0009(4) 0.0012(4)
C22 0.0111(5) 0.0185(6) 0.0276(7) -0.0016(5) -0.0029(5) 0.0006(5)
C23 0.0115(6) 0.0187(7) 0.0351(9) -0.0007(6) 0.0050(5) -0.0027(5)
C24 0.0135(6) 0.0207(7) 0.0284(8) 0.0006(6) 0.0084(5) -0.0016(5)
C25 0.0119(5) 0.0160(6) 0.0191(6) 0.0009(5) 0.0043(4) -0.0008(4)
C30 0.0111(5) 0.0122(5) 0.0120(5) 0.0022(4) 0.0015(4) 0.0017(4)
C31 0.0224(6) 0.0122(5) 0.0153(6) 0.0019(4) 0.0045(5) 0.0035(5)
C32 0.0246(7) 0.0171(6) 0.0156(6) -0.0004(5) 0.0045(5) 0.0033(5)
C33 0.0184(6) 0.0255(7) 0.0134(6) 0.0030(5) 0.0046(5) 0.0023(5)
C34 0.0258(7) 0.0210(7) 0.0165(6) 0.0066(5) 0.0059(5) -0.0008(5)
C35 0.0208(6) 0.0132(5) 0.0151(6) 0.0037(4) 0.0027(5) -0.0010(5)
C40 0.0105(5) 0.0101(5) 0.0092(4) 0.0013(4) 0.0016(4) 0.0017(4)
C41 0.0149(5) 0.0149(5) 0.0110(5) 0.0040(4) 0.0039(4) 0.0038(4)
C42 0.0160(5) 0.0180(6) 0.0102(5) 0.0021(4) 0.0049(4) 0.0031(4)
C43 0.0099(5) 0.0135(5) 0.0105(5) -0.0013(4) 0.0025(4) 0.0008(4)
C44 0.0085(4) 0.0100(5) 0.0107(5) -0.0002(4) 0.0010(4) 0.0002(3)
C45 0.0119(5) 0.0094(5) 0.0150(5) -0.0002(4) 0.0013(4) 0.0014(4)
C46 0.0199(6) 0.0120(5) 0.0166(6) 0.0041(4) 0.0031(5) 0.0057(4)
C47 0.0195(6) 0.0138(5) 0.0120(5) 0.0046(4) 0.0035(4) 0.0043(4)
C48 0.0113(5) 0.0118(5) 0.0092(4) 0.0011(4) 0.0018(4) 0.0020(4)
C49 0.0089(4) 0.0093(4) 0.0089(4) 0.0003(3) 0.0017(3) 0.0003(3)
C50 0.0231(6) 0.0139(5) 0.0088(5) 0.0022(4) 0.0045(4) 0.0045(5)
C51 0.0284(7) 0.0125(5) 0.0133(5) 0.0008(4) 0.0081(5) 0.0001(5)
C52 0.0437(10) 0.0150(6) 0.0167(6) 0.0007(5) 0.0139(6) -0.0032(6)
C53 0.0565(12) 0.0202(7) 0.0127(6) 0.0058(5) 0.0103(7) 0.0024(7)
C54 0.0476(11) 0.0312(9) 0.0145(6) 0.0105(6) 0.0007(7) 0.0084(8)
C55 0.0284(8) 0.0286(8) 0.0132(6) 0.0084(5) 0.0015(5) 0.0063(6)
C60 0.0141(5) 0.0128(5) 0.0106(5) -0.0004(4) -0.0001(4) 0.0023(4)
C61 0.0174(6) 0.0217(7) 0.0177(6) -0.0042(5) 0.0033(5) -0.0020(5)
C62 0.0239(8) 0.0308(9) 0.0244(8) -0.0048(6) 0.0030(6) -0.0107(7)
C63 0.0307(9) 0.0205(7) 0.0242(8) -0.0014(6) -0.0043(6) -0.0072(6)
C64 0.0325(9) 0.0167(7) 0.0207(7) -0.0056(5) -0.0018(6) 0.0027(6)
C65 0.0218(7) 0.0173(6) 0.0171(6) -0.0041(5) 0.0015(5) 0.0042(5)
B1 0.0410(13) 0.0370(12) 0.0268(10) 0.0048(9) 0.0069(9) -0.0121(10)
F1 0.0532(10) 0.0799(13) 0.0562(10) 0.0201(10) 0.0189(8) 0.0153(9)
F2 0.162(3) 0.0915(17) 0.0716(14) 0.0402(13) -0.0221(15) -0.0876(18)
F3 0.0853(15) 0.138(2) 0.0426(10) -0.0039(12) 0.0184(10) 0.0554(15)
F4 0.0691(11) 0.0595(10) 0.0363(8) 0.0228(7) -0.0015(7) -0.0148(8)
P1 0.00853(12) 0.00870(12) 0.01138(13) 0.00178(10) 0.00139(10) 0.00100(10)
P2 0.01189(13) 0.01182(13) 0.00778(12) 0.00187(10) 0.00198(10) 0.00287(10)
Cu1 0.00920(10) 0.01207(8) 0.00993(9) 0.00334(7) 0.00253(7) 0.00259(7)
Hg1 0.00934(2) 0.00880(2) 0.01062(2) 0.00225(1) 0.00273(1) 0.00165(1)
Cl1 0.02783(18) 0.01874(16) 0.02760(18) 0.00300(13) 0.00876(15) 0.00499(14)
Cl2 0.0355(2) 0.02112(18) 0.0337(2) 0.00310(16) -0.00099(18) 0.00109(16)
Cl3 0.0572(4) 0.0718(5) 0.0912(6) 0.0507(5) 0.0382(4) 0.0170(4)
Cl4 0.0776(8) 0.0828(9) 0.0400(5) -0.0148(5) -0.0067(5) 0.0387(7)
N1 0.0189(6) 0.0279(7) 0.0151(5) 0.0031(5) 0.0044(4) 0.0052(5)
Cl4' 0.085(2) 0.0409(14) 0.0400(14) -0.0091(11) -0.0262(15) 0.0108(14)
Cu1' 0.037(3) 0.143(6) 0.054(3) 0.061(4) 0.022(2) 0.046(3)

loop_
_atom_type_symbol
_atom_type_description
_atom_type_scat_dispersion_real
_atom_type_scat_dispersion_imag
_atom_type_scat_source
C C 0.0033 0.0016 'International Tables Vol C Tables 4.2.6.8 and 6.1.1.4'
B B 0.0013 0.0007 'International Tables Vol C Tables 4.2.6.8 and 6.1.1.4'
F F 0.0171 0.0103 'International Tables Vol C Tables 4.2.6.8 and 6.1.1.4'
P P 0.1023 0.0942 'International Tables Vol C Tables 4.2.6.8 and 6.1.1.4'
Cu Cu 0.3201 1.2651 'International Tables Vol C Tables 4.2.6.8 and 6.1.1.4'
Hg Hg -2.3894 9.2266 'International Tables Vol C Tables 4.2.6.8 and 6.1.1.4'
Cl Cl 0.1484 0.1585 'International Tables Vol C Tables 4.2.6.8 and 6.1.1.4'
N N 0.0061 0.0033 'International Tables Vol C Tables 4.2.6.8 and 6.1.1.4'
H H 0.0000 0.0000 'International Tables Vol C Tables 4.2.6.8 and 6.1.1.4'

loop_
_geom_angle_atom_site_label_1
_geom_angle_atom_site_label_2
_geom_angle_atom_site_label_3
_geom_angle
C13 C1 C2 104.80(12)
C15 C2 C1 104.42(13)
C43 C3 C4 104.87(11)
C45 C4 C3 104.82(11)
N1 C5 C6 179.1(2)
Cl1 C7 Cl2 111.52(9)
Cl3 C8 Cl4' 95.93(18)
Cl3 C8 Cl4 113.59(13)
Cl4' C8 Cl4 37.06(15)
C11 C10 C19 118.12(12)
C11 C10 Hg1 114.33(10)
C19 C10 Hg1 127.51(9)
C10 C11 C12 123.83(13)
C13 C12 C11 118.57(13)
C12 C13 C14 118.60(12)
C12 C13 C1 132.17(13)
C14 C13 C1 109.23(13)
C15 C14 C19 124.58(13)
C15 C14 C13 111.32(12)
C19 C14 C13 124.10(13)
C16 C15 C14 119.01(13)
C16 C15 C2 131.85(14)
C14 C15 C2 109.09(14)
C15 C16 C17 118.28(14)
C18 C17 C16 123.13(14)
C17 C18 C19 119.75(12)
C17 C18 P1 120.01(10)
C19 C18 P1 119.65(9)
C14 C19 C10 116.71(12)
C14 C19 C18 115.22(12)
C10 C19 C18 128.06(11)
C21 C20 C25 119.87(13)
C21 C20 P1 122.61(11)
C25 C20 P1 117.46(10)
C22 C21 C20 119.62(15)
C23 C22 C21 120.34(15)
C22 C23 C24 120.13(14)
C25 C24 C23 120.06(16)
C24 C25 C20 119.95(14)
C35 C30 C31 119.31(13)
C35 C30 P1 121.99(11)
C31 C30 P1 118.68(10)
C32 C31 C30 120.35(14)
C31 C32 C33 120.08(14)
C34 C33 C32 119.74(14)
C33 C34 C35 120.25(14)
C30 C35 C34 120.19(14)
C41 C40 C49 118.12(11)
C41 C40 Hg1 115.09(9)
C49 C40 Hg1 126.75(9)
C40 C41 C42 124.23(12)
C43 C42 C41 118.28(12)
C42 C43 C44 118.86(12)
C42 C43 C3 131.34(12)
C44 C43 C3 109.73(12)
C45 C44 C49 124.86(12)
C45 C44 C43 111.02(11)
C49 C44 C43 123.99(12)
C46 C45 C44 118.66(12)
C46 C45 C4 131.78(13)
C44 C45 C4 109.54(12)
C45 C46 C47 118.46(13)
C48 C47 C46 123.79(13)
C47 C48 C49 119.08(12)
C47 C48 P2 119.09(10)
C49 C48 P2 121.82(10)
C44 C49 C40 116.46(11)
C44 C49 C48 115.08(11)
C40 C49 C48 128.41(11)
C51 C50 C55 120.03(14)
C51 C50 P2 118.40(11)
C55 C50 P2 121.56(12)
C50 C51 C52 119.64(16)
C53 C52 C51 119.91(17)
C54 C53 C52 120.51(15)
C53 C54 C55 120.05(18)
C54 C55 C50 119.83(18)
C61 C60 C65 119.13(14)
C61 C60 P2 123.39(11)
C65 C60 P2 117.42(11)
C60 C61 C62 119.95(15)
C63 C62 C61 120.44(17)
C62 C63 C64 119.53(16)
C65 C64 C63 120.63(15)
C64 C65 C60 120.30(15)
F3 B1 F2 111.0(3)
F3 B1 F4 110.4(3)
F2 B1 F4 110.4(2)
F3 B1 F1 108.2(2)
F2 B1 F1 107.3(3)
F4 B1 F1 109.4(2)
C18 P1 C20 106.33(6)
C18 P1 C30 106.25(6)
C20 P1 C30 103.41(6)
C18 P1 Cu1' 109.3(2)
C20 P1 Cu1' 110.51(19)
C30 P1 Cu1' 120.10(18)
C18 P1 Cu1 103.22(4)
C20 P1 Cu1 112.98(5)
C30 P1 Cu1 123.46(4)
Cu1' P1 Cu1 6.1(2)
C50 P2 C48 105.52(6)
C50 P2 C60 103.30(7)
C48 P2 C60 105.05(6)
C50 P2 Cu1' 109.43(18)
C48 P2 Cu1' 118.68(19)
C60 P2 Cu1' 113.5(2)
C50 P2 Cu1 109.49(5)
C48 P2 Cu1 123.76(4)
C60 P2 Cu1 107.87(5)
Cu1' P2 Cu1 6.1(2)
N1 Cu1 P2 112.38(4)
N1 Cu1 P1 101.75(4)
P2 Cu1 P1 144.94(2)
N1 Cu1 Hg1 126.98(5)
P2 Cu1 Hg1 77.206(15)
P1 Cu1 Hg1 76.015(14)
C40 Hg1 C10 173.81(5)
C40 Hg1 Cu1 103.45(4)
C10 Hg1 Cu1 82.65(4)
C40 Hg1 Cu1' 99.06(15)
C10 Hg1 Cu1' 87.07(16)
Cu1 Hg1 Cu1' 4.84(16)
Cl4' Cl4 C8 70.07(17)
C5 N1 Cu1 167.76(14)
C5 N1 Cu1' 166.5(2)
Cu1 N1 Cu1' 4.2(2)
Cl4 Cl4' C8 72.86(19)
P2 Cu1' P1 150.0(3)
P2 Cu1' N1 107.1(3)
P1 Cu1' N1 96.7(3)
P2 Cu1' Hg1 77.2(2)
P1 Cu1' Hg1 75.61(19)
N1 Cu1' Hg1 117.9(3)

loop_
_geom_bond_atom_site_label_1
_geom_bond_atom_site_label_2
_geom_bond_distance
C1 C13 1.510(2)
C1 C2 1.552(3)
C2 C15 1.519(2)
C3 C43 1.5077(19)
C3 C4 1.555(2)
C4 C45 1.5141(19)
C5 N1 1.137(2)
C5 C6 1.459(2)
C7 Cl1 1.7727(19)
C7 Cl2 1.7729(18)
C8 Cl3 1.761(3)
C8 Cl4' 1.764(3)
C8 Cl4 1.793(3)
C10 C11 1.3961(18)
C10 C19 1.4286(18)
C10 Hg1 2.0828(13)
C11 C12 1.417(2)
C12 C13 1.367(2)
C13 C14 1.414(2)
C14 C15 1.410(2)
C14 C19 1.4115(18)
C15 C16 1.373(2)
C16 C17 1.420(2)
C17 C18 1.3872(19)
C18 C19 1.4391(18)
C18 P1 1.8192(13)
C20 C21 1.395(2)
C20 C25 1.396(2)
C20 P1 1.8201(13)
C21 C22 1.394(2)
C22 C23 1.381(3)
C23 C24 1.391(2)
C24 C25 1.388(2)
C30 C35 1.3924(19)
C30 C31 1.3998(19)
C30 P1 1.8211(14)
C31 C32 1.387(2)
C32 C33 1.395(2)
C33 C34 1.388(2)
C34 C35 1.394(2)
C40 C41 1.3920(18)
C40 C49 1.4334(17)
C40 Hg1 2.0760(12)
C41 C42 1.4139(19)
C42 C43 1.367(2)
C43 C44 1.4144(18)
C44 C45 1.4117(18)
C44 C49 1.4136(17)
C45 C46 1.368(2)
C46 C47 1.413(2)
C47 C48 1.3880(19)
C48 C49 1.4434(17)
C48 P2 1.8246(13)
C50 C51 1.392(2)
C50 C55 1.400(2)
C50 P2 1.8174(14)
C51 C52 1.396(2)
C52 C53 1.389(3)
C53 C54 1.382(3)
C54 C55 1.388(2)
C60 C61 1.392(2)
C60 C65 1.399(2)
C60 P2 1.8276(14)
C61 C62 1.401(2)
C62 C63 1.382(3)
C63 C64 1.386(3)
C64 C65 1.383(2)
B1 F3 1.341(3)
B1 F2 1.365(3)
B1 F4 1.384(3)
B1 F1 1.386(3)
P1 Cu1' 2.246(7)
P1 Cu1 2.2625(5)
P2 Cu1' 2.208(7)
P2 Cu1 2.2487(5)
Cu1 N1 2.0004(14)
Cu1 Hg1 2.8099(4)
Hg1 Cu1' 2.840(7)
Cl4 Cl4' 1.131(4)
N1 Cu1' 2.185(7)
